data_7107899
loop_
_publ_author_name
'Takashi Kurogi'
'Yutaka Ishida'
'Tsubasa Hatanaka'
'Hiroyuki Kawaguchi'

_publ_section_title
;
 Multielectron reduction of diazoalkane and azides via reversible
 cyclometalation in ditantalum complexes
;
_journal_name_full Chem.Commun.
_journal_page_first 6809
_journal_paper_doi 10.1039/c2cc32535g
_journal_volume 48
_journal_year 2012
_chemical_absolute_configuration S
_chemical_formula_moiety 'C71 H96 N O6 Si Ta2, C24 H48 K O6'
_chemical_formula_sum 'C95 H144 K N O12 Si Ta2'
_chemical_formula_weight 1921.20
_chemical_name_systematic
;
?
;
_space_group_IT_number 19
_symmetry_cell_setting orthorhombic
_symmetry_space_group_name_Hall 'P 2ac 2ab'
_symmetry_space_group_name_H-M 'P 21 21 21'
_atom_sites_solution_hydrogens geom
_atom_sites_solution_primary direct
_atom_sites_solution_secondary difmap
_audit_creation_method SHELXL-97
_cell_angle_alpha 90.00
_cell_angle_beta 90.00
_cell_angle_gamma 90.00
_cell_formula_units_Z 4
_cell_length_a 14.635(2)
_cell_length_b 17.948(3)
_cell_length_c 35.657(5)
_cell_measurement_reflns_used 22766
_cell_measurement_temperature 123(2)
_cell_measurement_theta_max 27.4855
_cell_measurement_theta_min 3.0064
_cell_volume 9366(2)
_computing_cell_refinement 'CrystalClear (Rigaku Inc., 2008)'
_computing_data_collection 'CrystalClear (Rigaku Inc., 2008)'
_computing_data_reduction 'CrystalClear (Rigaku Inc., 2008)'
_computing_structure_refinement 'SHELXL-97 (Sheldrick, 1997)'
_computing_structure_solution 'SHELXS-97 (Sheldrick, 1990)'
_diffrn_ambient_temperature 123(2)
_diffrn_detector_area_resol_mean 28.5714
_diffrn_measured_fraction_theta_full 0.997
_diffrn_measured_fraction_theta_max 0.997
_diffrn_measurement_device_type 'Mercury375R CCD (2x2 bin mode)'
_diffrn_measurement_method dtprofit.ref
_diffrn_radiation_detector CCD
_diffrn_radiation_monochromator graphite
_diffrn_radiation_source 'fine-focus sealed tube'
_diffrn_radiation_type MoK\a
_diffrn_radiation_wavelength 0.71075
_diffrn_reflns_av_R_equivalents 0.0661
_diffrn_reflns_av_sigmaI/netI 0.0637
_diffrn_reflns_limit_h_max 17
_diffrn_reflns_limit_h_min -18
_diffrn_reflns_limit_k_max 23
_diffrn_reflns_limit_k_min -22
_diffrn_reflns_limit_l_max 46
_diffrn_reflns_limit_l_min -46
_diffrn_reflns_number 96270
_diffrn_reflns_theta_full 27.48
_diffrn_reflns_theta_max 27.48
_diffrn_reflns_theta_min 3.01
_exptl_absorpt_coefficient_mu 2.449
_exptl_absorpt_correction_T_max 0.9084
_exptl_absorpt_correction_T_min 0.8472
_exptl_absorpt_correction_type multi-scan
_exptl_absorpt_process_details 'Jacobson, R. (1998) Private communication'
_exptl_crystal_colour Yellow
_exptl_crystal_density_diffrn 1.363
_exptl_crystal_density_method 'not measured'
_exptl_crystal_description Block
_exptl_crystal_F_000 3984
_exptl_crystal_size_max 0.07
_exptl_crystal_size_mid 0.05
_exptl_crystal_size_min 0.04
_refine_diff_density_max 1.334
_refine_diff_density_min -1.814
_refine_diff_density_rms 0.131
_refine_ls_abs_structure_details 'Flack H D (1983), Acta Cryst. A39, 876-881'
_refine_ls_abs_structure_Flack 0.001(8)
_refine_ls_extinction_method none
_refine_ls_goodness_of_fit_ref 1.117
_refine_ls_hydrogen_treatment mixed
_refine_ls_matrix_type full
_refine_ls_number_parameters 948
_refine_ls_number_reflns 21410
_refine_ls_number_restraints 2
_refine_ls_restrained_S_all 1.117
_refine_ls_R_factor_all 0.0602
_refine_ls_R_factor_gt 0.0539
_refine_ls_shift/su_max 0.001
_refine_ls_shift/su_mean 0.000
_refine_ls_structure_factor_coef Fsqd
_refine_ls_weighting_details 'calc w=1/[\s^2^(Fo^2^)+(0.0591P)^2^+11.1565P] where P=(Fo^2^+2Fc^2^)/3'
_refine_ls_weighting_scheme calc
_refine_ls_wR_factor_gt 0.1253
_refine_ls_wR_factor_ref 0.1308
_reflns_number_gt 19699
_reflns_number_total 21410
_reflns_threshold_expression >2sigma(I)
_cod_data_source_file c2cc32535g.txt
_cod_data_source_block '[K(THF)6][{(OOCO)Ta}{(OOO)Ta}(H)2(NSiMe3)]'
_cod_original_sg_symbol_H-M P212121
_cod_database_code 7107899

loop_
_symmetry_equiv_pos_as_xyz
'x, y, z'
'-x+1/2, -y, z+1/2'
'x+1/2, -y+1/2, -z'
'-x, y+1/2, -z+1/2'

loop_
_atom_site_label
_atom_site_type_symbol
_atom_site_fract_x
_atom_site_fract_y
_atom_site_fract_z
_atom_site_U_iso_or_equiv
_atom_site_adp_type
_atom_site_occupancy
_atom_site_symmetry_multiplicity
_atom_site_calc_flag
_atom_site_refinement_flags
Ta1 Ta 0.912425(19) 0.442457(15) 0.129028(8) 0.02640(7) Uani 1 1 d D
Ta2 Ta 0.719397(19) 0.388619(15) 0.144012(7) 0.02525(7) Uani 1 1 d D
N1 N 0.6427(4) 0.4578(3) 0.15995(16) 0.0289(13) Uani 1 1 d .
Si1 Si 0.58451(17) 0.53589(11) 0.17745(6) 0.0367(5) Uani 1 1 d .
H1 H 0.788(2) 0.454(4) 0.112(2) 0.030(19) Uiso 1 1 d D
H2 H 0.818(2) 0.435(5) 0.158(2) 0.04(2) Uiso 1 1 d D
O1 O 0.9075(3) 0.5517(3) 0.14026(13) 0.0319(10) Uani 1 1 d .
O2 O 0.9962(4) 0.3765(3) 0.09838(14) 0.0354(12) Uani 1 1 d .
O3 O 0.9931(3) 0.4256(3) 0.17215(14) 0.0288(11) Uani 1 1 d .
O4 O 0.7218(4) 0.3133(3) 0.18312(13) 0.0299(10) Uani 1 1 d .
O5 O 0.8484(3) 0.3395(2) 0.12639(14) 0.0263(10) Uani 1 1 d .
O6 O 0.6645(3) 0.3473(3) 0.09924(14) 0.0304(11) Uani 1 1 d .
C1 C 0.4625(6) 0.5121(6) 0.1866(2) 0.048(2) Uani 1 1 d .
H3 H 0.4296 0.5087 0.1627 0.072 Uiso 1 1 calc R
H4 H 0.4347 0.5509 0.2022 0.072 Uiso 1 1 calc R
H5 H 0.4591 0.4641 0.1996 0.072 Uiso 1 1 calc R
C2 C 0.5900(8) 0.6118(5) 0.1421(3) 0.057(2) Uani 1 1 d .
H6 H 0.6535 0.6191 0.1342 0.086 Uiso 1 1 calc R
H7 H 0.5666 0.6580 0.1532 0.086 Uiso 1 1 calc R
H8 H 0.5527 0.5984 0.1203 0.086 Uiso 1 1 calc R
C3 C 0.6355(6) 0.5673(5) 0.2234(2) 0.048(2) Uani 1 1 d .
H9 H 0.6227 0.5301 0.2428 0.072 Uiso 1 1 calc R
H10 H 0.6085 0.6152 0.2307 0.072 Uiso 1 1 calc R
H11 H 0.7017 0.5731 0.2206 0.072 Uiso 1 1 calc R
C4 C 0.8904(5) 0.6044(4) 0.1136(2) 0.0330(15) Uani 1 1 d .
C5 C 0.8800(6) 0.6808(4) 0.1220(2) 0.0363(18) Uani 1 1 d .
C6 C 0.8603(7) 0.7272(4) 0.0915(2) 0.044(2) Uani 1 1 d .
H12 H 0.8512 0.7788 0.0962 0.053 Uiso 1 1 calc R
C7 C 0.8533(7) 0.7017(5) 0.0544(2) 0.048(2) Uani 1 1 d .
C8 C 0.8688(6) 0.6255(5) 0.0475(2) 0.043(2) Uani 1 1 d .
H13 H 0.8657 0.6067 0.0226 0.051 Uiso 1 1 calc R
C9 C 0.8884(5) 0.5783(4) 0.0769(2) 0.0332(16) Uani 1 1 d .
C10 C 0.9215(5) 0.5005(4) 0.07282(19) 0.0333(16) Uani 1 1 d .
H14 H 0.8980 0.4721 0.0507 0.040 Uiso 1 1 calc R
C11 C 1.0572(5) 0.4339(4) 0.0948(2) 0.0314(15) Uani 1 1 d .
C12 C 1.0237(6) 0.4990(4) 0.0788(2) 0.0354(16) Uani 1 1 d .
C13 C 1.0856(5) 0.5591(4) 0.07463(19) 0.0336(15) Uani 1 1 d .
H15 H 1.0648 0.6042 0.0636 0.040 Uiso 1 1 calc R
C14 C 1.1744(5) 0.5540(5) 0.0860(2) 0.0356(16) Uani 1 1 d .
C15 C 1.2025(5) 0.4899(4) 0.1058(2) 0.0350(17) Uani 1 1 d .
H16 H 1.2632 0.4874 0.1152 0.042 Uiso 1 1 calc R
C16 C 1.1440(5) 0.4306(4) 0.1119(2) 0.0287(14) Uani 1 1 d .
C17 C 1.1617(6) 0.3674(4) 0.1384(2) 0.0381(18) Uani 1 1 d .
H17 H 1.2244 0.3484 0.1343 0.046 Uiso 1 1 calc R
H18 H 1.1186 0.3263 0.1328 0.046 Uiso 1 1 calc R
C18 C 1.0673(5) 0.4181(4) 0.1944(2) 0.0315(16) Uani 1 1 d .
C19 C 1.1512(5) 0.3899(4) 0.1792(2) 0.0342(15) Uani 1 1 d .
C20 C 1.2240(6) 0.3817(5) 0.2034(2) 0.0448(19) Uani 1 1 d .
H19 H 1.2798 0.3635 0.1934 0.054 Uiso 1 1 calc R
C21 C 1.2214(6) 0.3980(6) 0.2408(2) 0.053(2) Uani 1 1 d .
C22 C 1.1395(6) 0.4244(5) 0.2549(3) 0.046(2) Uani 1 1 d .
H20 H 1.1364 0.4356 0.2809 0.055 Uiso 1 1 calc R
C23 C 1.0606(5) 0.4357(4) 0.2331(2) 0.0316(15) Uani 1 1 d .
C24 C 0.8938(6) 0.7117(4) 0.1609(2) 0.0396(18) Uani 1 1 d .
C25 C 0.8216(6) 0.6784(5) 0.1886(2) 0.045(2) Uani 1 1 d .
H21 H 0.7609 0.6977 0.1823 0.068 Uiso 1 1 calc R
H22 H 0.8372 0.6926 0.2143 0.068 Uiso 1 1 calc R
H23 H 0.8214 0.6239 0.1864 0.068 Uiso 1 1 calc R
C26 C 0.8835(9) 0.7964(5) 0.1624(3) 0.063(3) Uani 1 1 d .
H24 H 0.9202 0.8191 0.1425 0.095 Uiso 1 1 calc R
H25 H 0.9045 0.8147 0.1869 0.095 Uiso 1 1 calc R
H26 H 0.8191 0.8097 0.1589 0.095 Uiso 1 1 calc R
C27 C 0.9894(6) 0.6925(5) 0.1749(2) 0.043(2) Uani 1 1 d .
H27 H 0.9987 0.6385 0.1734 0.064 Uiso 1 1 calc R
H28 H 0.9961 0.7088 0.2010 0.064 Uiso 1 1 calc R
H29 H 1.0350 0.7178 0.1593 0.064 Uiso 1 1 calc R
C28 C 0.8325(10) 0.7550(6) 0.0232(3) 0.075(4) Uani 1 1 d .
H30 H 0.8729 0.7447 0.0019 0.113 Uiso 1 1 calc R
H31 H 0.8422 0.8062 0.0319 0.113 Uiso 1 1 calc R
H32 H 0.7687 0.7489 0.0154 0.113 Uiso 1 1 calc R
C29 C 1.2456(6) 0.6145(5) 0.0761(2) 0.0402(18) Uani 1 1 d .
C30 C 1.2998(8) 0.5858(5) 0.0417(3) 0.063(3) Uani 1 1 d .
H33 H 1.3497 0.6205 0.0360 0.094 Uiso 1 1 calc R
H34 H 1.2588 0.5824 0.0200 0.094 Uiso 1 1 calc R
H35 H 1.3251 0.5365 0.0472 0.094 Uiso 1 1 calc R
C31 C 1.2005(7) 0.6873(5) 0.0660(3) 0.053(2) Uani 1 1 d .
H36 H 1.1605 0.7031 0.0865 0.079 Uiso 1 1 calc R
H37 H 1.1643 0.6808 0.0431 0.079 Uiso 1 1 calc R
H38 H 1.2474 0.7253 0.0617 0.079 Uiso 1 1 calc R
C32 C 1.3127(7) 0.6270(6) 0.1085(3) 0.066(3) Uani 1 1 d .
H39 H 1.3622 0.6598 0.1001 0.098 Uiso 1 1 calc R
H40 H 1.3382 0.5790 0.1164 0.098 Uiso 1 1 calc R
H41 H 1.2805 0.6502 0.1296 0.098 Uiso 1 1 calc R
C33 C 0.9729(5) 0.4613(4) 0.25243(19) 0.0302(15) Uani 1 1 d .
C34 C 0.9007(6) 0.3992(4) 0.2505(2) 0.0363(17) Uani 1 1 d .
H42 H 0.9253 0.3537 0.2618 0.055 Uiso 1 1 calc R
H43 H 0.8848 0.3895 0.2243 0.055 Uiso 1 1 calc R
H44 H 0.8459 0.4148 0.2642 0.055 Uiso 1 1 calc R
C35 C 0.9348(6) 0.5326(4) 0.2340(2) 0.0408(19) Uani 1 1 d .
H45 H 0.8760 0.5454 0.2455 0.061 Uiso 1 1 calc R
H46 H 0.9261 0.5239 0.2070 0.061 Uiso 1 1 calc R
H47 H 0.9779 0.5737 0.2376 0.061 Uiso 1 1 calc R
C36 C 0.9886(7) 0.4806(5) 0.2937(2) 0.045(2) Uani 1 1 d .
H48 H 1.0085 0.4359 0.3072 0.067 Uiso 1 1 calc R
H49 H 0.9315 0.4990 0.3046 0.067 Uiso 1 1 calc R
H50 H 1.0357 0.5192 0.2956 0.067 Uiso 1 1 calc R
C37 C 1.3022(7) 0.3842(10) 0.2670(3) 0.095(5) Uani 1 1 d .
H51 H 1.3070 0.3308 0.2723 0.143 Uiso 1 1 calc R
H52 H 1.2928 0.4115 0.2904 0.143 Uiso 1 1 calc R
H53 H 1.3585 0.4015 0.2549 0.143 Uiso 1 1 calc R
C38 C 0.7389(5) 0.2623(4) 0.21046(19) 0.0263(14) Uani 1 1 d .
C39 C 0.6736(5) 0.2462(4) 0.2382(2) 0.0306(15) Uani 1 1 d .
C40 C 0.6947(5) 0.1910(4) 0.2645(2) 0.0335(16) Uani 1 1 d .
H54 H 0.6508 0.1800 0.2833 0.040 Uiso 1 1 calc R
C41 C 0.7759(6) 0.1514(4) 0.2646(2) 0.0325(15) Uani 1 1 d .
C42 C 0.8397(5) 0.1702(4) 0.2375(2) 0.0294(15) Uani 1 1 d .
H55 H 0.8968 0.1451 0.2375 0.035 Uiso 1 1 calc R
C43 C 0.8239(5) 0.2245(4) 0.21013(19) 0.0272(14) Uani 1 1 d .
C44 C 0.9001(5) 0.2415(4) 0.18306(18) 0.0271(14) Uani 1 1 d .
H56 H 0.9568 0.2181 0.1926 0.033 Uiso 1 1 calc R
H57 H 0.9100 0.2961 0.1828 0.033 Uiso 1 1 calc R
C45 C 0.8594(5) 0.2681(4) 0.11567(18) 0.0256(14) Uani 1 1 d .
C46 C 0.8850(4) 0.2158(4) 0.1431(2) 0.0251(13) Uani 1 1 d .
C47 C 0.8971(5) 0.1419(4) 0.1322(2) 0.0299(15) Uani 1 1 d .
H58 H 0.9162 0.1064 0.1503 0.036 Uiso 1 1 calc R
C48 C 0.8818(5) 0.1182(4) 0.09499(19) 0.0284(14) Uani 1 1 d .
C49 C 0.8529(5) 0.1717(4) 0.0698(2) 0.0277(14) Uani 1 1 d .
H59 H 0.8405 0.1567 0.0448 0.033 Uiso 1 1 calc R
C50 C 0.8409(5) 0.2468(4) 0.0791(2) 0.0295(15) Uani 1 1 d .
C51 C 0.8130(5) 0.3049(4) 0.05092(19) 0.0264(14) Uani 1 1 d .
H60 H 0.8510 0.2985 0.0282 0.032 Uiso 1 1 calc R
H61 H 0.8269 0.3546 0.0615 0.032 Uiso 1 1 calc R
C52 C 0.6418(5) 0.3257(4) 0.06376(18) 0.0265(14) Uani 1 1 d .
C53 C 0.7135(5) 0.3033(4) 0.03943(18) 0.0280(14) Uani 1 1 d .
C54 C 0.6913(5) 0.2826(4) 0.00302(19) 0.0308(15) Uani 1 1 d .
H62 H 0.7395 0.2678 -0.0132 0.037 Uiso 1 1 calc R
C55 C 0.6032(5) 0.2824(5) -0.0110(2) 0.0347(16) Uani 1 1 d .
C56 C 0.5351(5) 0.3047(4) 0.0133(2) 0.0341(16) Uani 1 1 d .
H63 H 0.4740 0.3051 0.0044 0.041 Uiso 1 1 calc R
C57 C 0.5512(5) 0.3269(4) 0.0507(2) 0.0285(14) Uani 1 1 d .
C58 C 0.5823(5) 0.2900(4) 0.2418(2) 0.0351(16) Uani 1 1 d .
C59 C 0.6043(6) 0.3716(4) 0.2500(2) 0.044(2) Uani 1 1 d .
H64 H 0.6413 0.3920 0.2295 0.066 Uiso 1 1 calc R
H65 H 0.6383 0.3752 0.2736 0.066 Uiso 1 1 calc R
H66 H 0.5473 0.4000 0.2521 0.066 Uiso 1 1 calc R
C60 C 0.5226(6) 0.2603(5) 0.2738(2) 0.047(2) Uani 1 1 d .
H67 H 0.4652 0.2884 0.2747 0.070 Uiso 1 1 calc R
H68 H 0.5550 0.2662 0.2977 0.070 Uiso 1 1 calc R
H69 H 0.5094 0.2075 0.2696 0.070 Uiso 1 1 calc R
C61 C 0.5254(6) 0.2830(6) 0.2061(3) 0.051(2) Uani 1 1 d .
H70 H 0.4697 0.3128 0.2086 0.076 Uiso 1 1 calc R
H71 H 0.5090 0.2306 0.2021 0.076 Uiso 1 1 calc R
H72 H 0.5610 0.3009 0.1847 0.076 Uiso 1 1 calc R
C62 C 0.7947(6) 0.0932(4) 0.2940(2) 0.0418(19) Uani 1 1 d .
H73 H 0.8212 0.0490 0.2821 0.063 Uiso 1 1 calc R
H74 H 0.7375 0.0797 0.3065 0.063 Uiso 1 1 calc R
H75 H 0.8377 0.1132 0.3125 0.063 Uiso 1 1 calc R
C63 C 0.8995(6) 0.0372(4) 0.0846(2) 0.0364(17) Uani 1 1 d .
C64 C 0.8354(7) -0.0135(5) 0.1062(3) 0.054(2) Uani 1 1 d .
H76 H 0.7720 -0.0014 0.0997 0.082 Uiso 1 1 calc R
H77 H 0.8448 -0.0064 0.1332 0.082 Uiso 1 1 calc R
H78 H 0.8480 -0.0655 0.0996 0.082 Uiso 1 1 calc R
C65 C 0.9959(7) 0.0161(5) 0.0956(3) 0.055(3) Uani 1 1 d .
H79 H 1.0080 -0.0355 0.0881 0.083 Uiso 1 1 calc R
H80 H 1.0029 0.0208 0.1229 0.083 Uiso 1 1 calc R
H81 H 1.0393 0.0493 0.0831 0.083 Uiso 1 1 calc R
C66 C 0.8883(8) 0.0235(5) 0.0435(2) 0.053(3) Uani 1 1 d .
H82 H 0.8237 0.0284 0.0367 0.080 Uiso 1 1 calc R
H83 H 0.9094 -0.0269 0.0374 0.080 Uiso 1 1 calc R
H84 H 0.9244 0.0599 0.0294 0.080 Uiso 1 1 calc R
C67 C 0.4708(5) 0.3536(5) 0.0748(2) 0.0404(19) Uani 1 1 d .
C68 C 0.4867(6) 0.4370(6) 0.0850(3) 0.061(3) Uani 1 1 d .
H85 H 0.4856 0.4671 0.0620 0.091 Uiso 1 1 calc R
H86 H 0.5462 0.4425 0.0973 0.091 Uiso 1 1 calc R
H87 H 0.4383 0.4539 0.1019 0.091 Uiso 1 1 calc R
C69 C 0.4660(6) 0.3087(7) 0.1109(2) 0.059(3) Uani 1 1 d .
H88 H 0.4139 0.3257 0.1259 0.089 Uiso 1 1 calc R
H89 H 0.5225 0.3157 0.1252 0.089 Uiso 1 1 calc R
H90 H 0.4585 0.2558 0.1048 0.089 Uiso 1 1 calc R
C70 C 0.3786(5) 0.3493(6) 0.0550(2) 0.046(2) Uani 1 1 d .
H91 H 0.3793 0.3818 0.0329 0.069 Uiso 1 1 calc R
H92 H 0.3302 0.3655 0.0722 0.069 Uiso 1 1 calc R
H93 H 0.3670 0.2978 0.0472 0.069 Uiso 1 1 calc R
C71 C 0.5817(7) 0.2593(6) -0.0509(2) 0.048(2) Uani 1 1 d .
H94 H 0.6383 0.2448 -0.0637 0.072 Uiso 1 1 calc R
H95 H 0.5535 0.3012 -0.0642 0.072 Uiso 1 1 calc R
H96 H 0.5393 0.2170 -0.0506 0.072 Uiso 1 1 calc R
K1 K 0.6028(2) 0.50076(18) 0.40295(8) 0.0825(8) Uani 1 1 d .
O7 O 0.7027(6) 0.4090(4) 0.3635(3) 0.085(3) Uani 1 1 d .
C72 C 0.7933(9) 0.4306(6) 0.3568(4) 0.081(3) Uani 1 1 d .
H97 H 0.8156 0.4634 0.3772 0.097 Uiso 1 1 calc R
H98 H 0.7982 0.4577 0.3327 0.097 Uiso 1 1 calc R
C73 C 0.8477(9) 0.3593(6) 0.3556(4) 0.075(3) Uani 1 1 d .
H99 H 0.9024 0.3645 0.3394 0.089 Uiso 1 1 calc R
H100 H 0.8669 0.3436 0.3810 0.089 Uiso 1 1 calc R
C74 C 0.7802(10) 0.3056(7) 0.3390(3) 0.081(4) Uani 1 1 d .
H101 H 0.7957 0.2533 0.3451 0.097 Uiso 1 1 calc R
H102 H 0.7748 0.3116 0.3115 0.097 Uiso 1 1 calc R
C75 C 0.6943(10) 0.3315(7) 0.3594(4) 0.087(4) Uani 1 1 d .
H103 H 0.6391 0.3191 0.3446 0.104 Uiso 1 1 calc R
H104 H 0.6895 0.3072 0.3842 0.104 Uiso 1 1 calc R
O8 O 0.7300(9) 0.4700(7) 0.4569(3) 0.121(4) Uiso 1 1 d .
C76 C 0.7577(10) 0.5337(8) 0.4807(4) 0.086(4) Uiso 1 1 d .
H105 H 0.7030 0.5593 0.4907 0.103 Uiso 1 1 calc R
H106 H 0.7935 0.5699 0.4658 0.103 Uiso 1 1 calc R
C77 C 0.8145(10) 0.5044(8) 0.5123(4) 0.085(4) Uiso 1 1 d .
H107 H 0.7775 0.4981 0.5354 0.101 Uiso 1 1 calc R
H108 H 0.8665 0.5380 0.5178 0.101 Uiso 1 1 calc R
C78 C 0.8490(11) 0.4266(8) 0.4970(4) 0.093(4) Uiso 1 1 d .
H109 H 0.9150 0.4289 0.4911 0.111 Uiso 1 1 calc R
H110 H 0.8389 0.3872 0.5160 0.111 Uiso 1 1 calc R
C79 C 0.7976(10) 0.4108(8) 0.4638(4) 0.090(4) Uiso 1 1 d .
H111 H 0.7659 0.3624 0.4666 0.108 Uiso 1 1 calc R
H112 H 0.8395 0.4071 0.4420 0.108 Uiso 1 1 calc R
O9 O 0.5220(9) 0.5484(8) 0.4632(4) 0.136(4) Uiso 1 1 d .
C80 C 0.4704(15) 0.4818(12) 0.4762(6) 0.138(7) Uiso 1 1 d .
H113 H 0.4887 0.4671 0.5018 0.166 Uiso 1 1 calc R
H114 H 0.4790 0.4391 0.4590 0.166 Uiso 1 1 calc R
C81 C 0.368(2) 0.5120(19) 0.4751(10) 0.233(15) Uiso 1 1 d .
H115 H 0.3406 0.5084 0.4497 0.280 Uiso 1 1 calc R
H116 H 0.3280 0.4860 0.4934 0.280 Uiso 1 1 calc R
C82 C 0.3847(14) 0.5873(11) 0.4857(6) 0.134(7) Uiso 1 1 d .
H117 H 0.3675 0.5947 0.5123 0.161 Uiso 1 1 calc R
H118 H 0.3470 0.6212 0.4701 0.161 Uiso 1 1 calc R
C83 C 0.4854(13) 0.6056(12) 0.4803(6) 0.131(6) Uiso 1 1 d .
H119 H 0.4925 0.6513 0.4650 0.157 Uiso 1 1 calc R
H120 H 0.5152 0.6138 0.5049 0.157 Uiso 1 1 calc R
O10 O 0.5052(11) 0.3702(9) 0.4068(5) 0.157(5) Uiso 1 1 d .
C84 C 0.510(2) 0.3078(19) 0.4306(9) 0.224(14) Uiso 1 1 d .
H121 H 0.5455 0.2678 0.4183 0.269 Uiso 1 1 calc R
H122 H 0.5417 0.3216 0.4541 0.269 Uiso 1 1 calc R
C85 C 0.423(2) 0.2814(18) 0.4391(9) 0.215(13) Uiso 1 1 d .
H123 H 0.4219 0.2263 0.4400 0.258 Uiso 1 1 calc R
H124 H 0.4010 0.3016 0.4633 0.258 Uiso 1 1 calc R
C86 C 0.3727(17) 0.3085(14) 0.4093(7) 0.161(9) Uiso 1 1 d .
H125 H 0.3177 0.3335 0.4195 0.193 Uiso 1 1 calc R
H126 H 0.3516 0.2655 0.3942 0.193 Uiso 1 1 calc R
C87 C 0.4176(19) 0.3591(15) 0.3850(8) 0.188(10) Uiso 1 1 d .
H127 H 0.3830 0.4061 0.3821 0.225 Uiso 1 1 calc R
H128 H 0.4290 0.3370 0.3600 0.225 Uiso 1 1 calc R
O11 O 0.4655(10) 0.5429(8) 0.3584(5) 0.146(5) Uiso 1 1 d .
C88 C 0.422(2) 0.6013(19) 0.3827(9) 0.234(14) Uiso 1 1 d .
H129 H 0.3906 0.5797 0.4048 0.280 Uiso 1 1 calc R
H130 H 0.4658 0.6399 0.3908 0.280 Uiso 1 1 calc R
C89 C 0.3620(18) 0.6272(14) 0.3567(7) 0.173(9) Uiso 1 1 d .
H131 H 0.3849 0.6754 0.3470 0.207 Uiso 1 1 calc R
H132 H 0.3027 0.6368 0.3691 0.207 Uiso 1 1 calc R
C90 C 0.3463(12) 0.5769(10) 0.3247(5) 0.109(5) Uiso 1 1 d .
H133 H 0.3272 0.6059 0.3024 0.131 Uiso 1 1 calc R
H134 H 0.2973 0.5409 0.3308 0.131 Uiso 1 1 calc R
C91 C 0.441(2) 0.533(2) 0.3158(10) 0.265(17) Uiso 1 1 d .
H135 H 0.4321 0.4802 0.3081 0.318 Uiso 1 1 calc R
H136 H 0.4823 0.5592 0.2984 0.318 Uiso 1 1 calc R
O12 O 0.6942(6) 0.6091(6) 0.3642(2) 0.086(2) Uani 1 1 d .
C92 C 0.7697(9) 0.6498(8) 0.3771(4) 0.084(4) Uani 1 1 d .
H137 H 0.8013 0.6231 0.3976 0.100 Uiso 1 1 calc R
H138 H 0.7509 0.6996 0.3862 0.100 Uiso 1 1 calc R
C93 C 0.8279(11) 0.6560(8) 0.3442(5) 0.105(6) Uani 1 1 d .
H139 H 0.8675 0.6115 0.3416 0.126 Uiso 1 1 calc R
H140 H 0.8670 0.7009 0.3457 0.126 Uiso 1 1 calc R
C94 C 0.7620(15) 0.6615(9) 0.3118(4) 0.111(6) Uani 1 1 d .
H141 H 0.7508 0.7140 0.3045 0.134 Uiso 1 1 calc R
H142 H 0.7841 0.6334 0.2896 0.134 Uiso 1 1 calc R
C95 C 0.6798(14) 0.6270(16) 0.3282(5) 0.150(9) Uani 1 1 d .
H143 H 0.6278 0.6621 0.3264 0.180 Uiso 1 1 calc R
H144 H 0.6639 0.5815 0.3139 0.180 Uiso 1 1 calc R

loop_
_atom_site_aniso_label
_atom_site_aniso_U_11
_atom_site_aniso_U_22
_atom_site_aniso_U_33
_atom_site_aniso_U_23
_atom_site_aniso_U_13
_atom_site_aniso_U_12
Ta1 0.02613(14) 0.02488(13) 0.02819(12) -0.00263(11) 0.00016(11) -0.00141(12)
Ta2 0.02276(13) 0.02491(12) 0.02807(12) -0.00159(11) -0.00113(11) 0.00213(11)
N1 0.025(3) 0.035(3) 0.027(3) 0.004(2) -0.010(2) -0.001(2)
Si1 0.0387(12) 0.0301(10) 0.0413(11) -0.0033(8) -0.0020(10) 0.0120(9)
O1 0.032(3) 0.034(2) 0.029(2) 0.001(2) 0.000(2) 0.004(2)
O2 0.041(3) 0.031(3) 0.034(3) -0.007(2) 0.006(2) -0.004(2)
O3 0.024(3) 0.026(3) 0.036(3) 0.003(2) 0.000(2) -0.001(2)
O4 0.027(3) 0.028(2) 0.035(2) -0.0022(19) 0.003(2) -0.002(2)
O5 0.017(2) 0.027(2) 0.035(2) -0.009(2) 0.001(2) 0.0039(18)
O6 0.028(3) 0.027(2) 0.035(3) -0.001(2) 0.004(2) 0.003(2)
C1 0.036(5) 0.063(6) 0.045(5) -0.006(4) 0.004(4) 0.023(4)
C2 0.072(6) 0.038(4) 0.062(5) 0.000(5) 0.006(5) 0.014(5)
C3 0.051(5) 0.046(5) 0.046(5) -0.011(4) -0.005(4) 0.008(4)
C4 0.031(4) 0.036(4) 0.032(3) 0.002(3) 0.002(3) 0.003(3)
C5 0.045(5) 0.029(4) 0.035(4) -0.003(3) -0.002(3) 0.002(3)
C6 0.065(6) 0.028(4) 0.040(4) 0.006(3) -0.009(4) 0.013(4)
C7 0.061(6) 0.042(5) 0.042(5) 0.011(4) -0.007(4) 0.010(4)
C8 0.058(6) 0.040(5) 0.031(4) 0.005(3) -0.007(4) -0.004(4)
C9 0.034(4) 0.032(4) 0.033(4) 0.001(3) -0.006(3) 0.003(3)
C10 0.036(4) 0.036(4) 0.027(3) 0.006(3) 0.001(3) -0.008(3)
C11 0.028(4) 0.035(4) 0.031(3) -0.005(3) 0.006(3) 0.001(3)
C12 0.039(4) 0.033(4) 0.034(4) -0.001(3) 0.007(3) 0.002(3)
C13 0.042(4) 0.027(3) 0.033(3) 0.006(3) 0.006(3) -0.005(4)
C14 0.029(4) 0.037(4) 0.041(4) 0.006(3) 0.007(3) -0.002(3)
C15 0.029(4) 0.034(4) 0.042(4) 0.003(3) 0.007(3) -0.002(3)
C16 0.029(4) 0.023(3) 0.034(3) 0.000(3) 0.006(3) -0.003(3)
C17 0.033(4) 0.033(4) 0.048(5) 0.005(3) 0.006(3) 0.004(3)
C18 0.029(4) 0.032(3) 0.033(3) 0.005(3) -0.005(3) -0.008(3)
C19 0.024(4) 0.027(3) 0.051(4) 0.010(3) 0.002(3) 0.001(3)
C20 0.034(4) 0.051(5) 0.049(4) 0.012(4) -0.002(4) 0.014(4)
C21 0.026(4) 0.084(7) 0.049(5) 0.019(5) -0.009(4) 0.008(5)
C22 0.034(5) 0.054(5) 0.049(5) 0.016(4) -0.009(4) -0.003(4)
C23 0.036(4) 0.026(3) 0.033(3) 0.004(3) 0.004(3) -0.006(3)
C24 0.047(5) 0.025(4) 0.046(4) -0.001(3) 0.000(4) 0.007(3)
C25 0.049(5) 0.042(5) 0.045(5) -0.004(4) -0.007(4) 0.015(4)
C26 0.107(9) 0.035(5) 0.048(5) -0.007(4) -0.025(6) -0.011(5)
C27 0.051(5) 0.032(4) 0.045(5) 0.000(3) -0.008(4) -0.011(4)
C28 0.115(11) 0.057(6) 0.054(6) 0.012(5) -0.012(6) 0.032(7)
C29 0.039(4) 0.037(4) 0.045(4) 0.012(4) 0.006(3) -0.002(4)
C30 0.072(7) 0.046(5) 0.070(6) 0.006(4) 0.043(6) -0.009(5)
C31 0.054(6) 0.033(4) 0.070(6) 0.012(4) 0.001(5) 0.000(4)
C32 0.061(7) 0.057(6) 0.078(7) 0.021(5) -0.017(5) -0.029(5)
C33 0.031(4) 0.036(4) 0.023(3) -0.001(3) -0.002(3) -0.001(3)
C34 0.037(4) 0.036(4) 0.036(4) -0.002(3) 0.009(3) -0.006(4)
C35 0.046(5) 0.036(4) 0.040(4) -0.007(3) 0.000(4) 0.007(4)
C36 0.059(6) 0.047(5) 0.029(4) -0.008(3) -0.002(4) 0.003(4)
C37 0.046(7) 0.174(15) 0.065(7) 0.048(9) -0.009(5) 0.025(8)
C38 0.024(4) 0.023(3) 0.032(3) 0.002(3) -0.003(3) -0.002(3)
C39 0.024(4) 0.033(4) 0.035(4) -0.001(3) 0.003(3) 0.001(3)
C40 0.034(4) 0.032(4) 0.035(4) -0.002(3) -0.001(3) -0.005(3)
C41 0.035(4) 0.025(3) 0.037(4) -0.002(3) -0.003(3) 0.008(3)
C42 0.029(4) 0.027(3) 0.032(3) -0.001(3) -0.002(3) 0.004(3)
C43 0.026(4) 0.027(3) 0.029(3) -0.009(3) 0.003(3) 0.005(3)
C44 0.028(4) 0.028(3) 0.026(3) 0.000(3) 0.000(3) -0.001(3)
C45 0.029(4) 0.024(3) 0.024(3) -0.002(2) -0.004(3) 0.007(3)
C46 0.023(3) 0.023(3) 0.029(3) -0.003(3) 0.002(3) 0.007(2)
C47 0.032(4) 0.025(3) 0.033(3) -0.001(3) -0.006(3) 0.010(3)
C48 0.028(4) 0.022(3) 0.035(3) -0.005(3) -0.004(3) 0.005(3)
C49 0.018(3) 0.033(4) 0.032(3) -0.007(3) -0.001(3) -0.005(3)
C50 0.024(4) 0.024(3) 0.041(4) 0.001(3) 0.000(3) 0.000(3)
C51 0.024(4) 0.025(3) 0.030(3) 0.000(3) 0.000(3) 0.002(3)
C52 0.027(4) 0.028(3) 0.024(3) 0.000(3) -0.001(3) -0.004(3)
C53 0.032(4) 0.025(3) 0.027(3) 0.002(2) -0.004(3) 0.006(3)
C54 0.034(4) 0.032(4) 0.026(3) -0.007(3) -0.002(3) 0.006(3)
C55 0.028(4) 0.045(4) 0.030(3) -0.001(3) 0.003(3) 0.001(3)
C56 0.022(4) 0.042(4) 0.038(4) -0.009(3) -0.002(3) 0.005(3)
C57 0.024(4) 0.029(3) 0.032(3) -0.005(3) 0.005(3) 0.003(3)
C58 0.025(4) 0.042(4) 0.038(4) 0.007(3) 0.003(3) 0.005(3)
C59 0.048(5) 0.038(4) 0.047(4) 0.004(3) 0.009(4) 0.013(4)
C60 0.039(5) 0.052(5) 0.048(5) 0.010(4) 0.007(4) 0.010(4)
C61 0.028(4) 0.067(6) 0.057(5) 0.005(5) 0.000(4) 0.004(4)
C62 0.047(5) 0.037(4) 0.041(4) 0.005(3) -0.001(4) 0.007(4)
C63 0.038(4) 0.033(4) 0.038(4) 0.000(3) -0.007(3) 0.007(3)
C64 0.066(6) 0.026(4) 0.071(7) 0.002(4) 0.011(5) -0.007(4)
C65 0.062(6) 0.041(5) 0.062(6) -0.016(4) -0.011(5) 0.028(5)
C66 0.082(8) 0.031(4) 0.046(5) -0.009(4) -0.001(5) 0.012(4)
C67 0.020(4) 0.072(6) 0.030(4) -0.006(4) -0.003(3) -0.004(4)
C68 0.032(5) 0.067(6) 0.083(7) -0.038(6) -0.017(4) 0.025(5)
C69 0.029(5) 0.114(9) 0.034(4) 0.004(5) -0.002(4) 0.006(5)
C70 0.018(4) 0.078(6) 0.041(4) -0.008(4) -0.001(3) 0.003(4)
C71 0.040(5) 0.072(6) 0.033(4) -0.018(4) -0.009(4) 0.020(5)
K1 0.0815(19) 0.099(2) 0.0671(15) -0.0118(15) 0.0079(14) -0.0264(17)
O7 0.069(5) 0.067(5) 0.120(7) -0.005(5) 0.018(5) -0.011(4)
C72 0.093(9) 0.053(6) 0.096(9) -0.004(6) 0.020(8) -0.009(6)
C73 0.086(8) 0.051(6) 0.087(8) 0.017(6) 0.017(7) -0.002(6)
C74 0.115(11) 0.061(7) 0.066(7) -0.010(5) 0.000(8) -0.033(8)
C75 0.107(11) 0.078(8) 0.076(8) 0.009(7) -0.016(8) -0.012(8)
O12 0.082(6) 0.097(6) 0.078(6) 0.015(5) -0.007(4) -0.013(5)
C92 0.066(8) 0.086(9) 0.099(10) -0.001(7) -0.014(7) -0.016(7)
C93 0.086(10) 0.061(8) 0.168(17) -0.041(9) 0.044(11) -0.013(7)
C94 0.173(19) 0.088(10) 0.074(9) 0.002(8) 0.023(11) 0.002(11)
C95 0.128(16) 0.25(3) 0.077(11) 0.020(15) -0.025(11) 0.001(17)

loop_
_atom_type_symbol
_atom_type_description
_atom_type_scat_dispersion_real
_atom_type_scat_dispersion_imag
_atom_type_scat_source
Ta Ta -0.7052 6.5227 'International Tables Vol C Tables 4.2.6.8 and 6.1.1.4'
K K 0.2009 0.2494 'International Tables Vol C Tables 4.2.6.8 and 6.1.1.4'
Si Si 0.0817 0.0704 'International Tables Vol C Tables 4.2.6.8 and 6.1.1.4'
N N 0.0061 0.0033 'International Tables Vol C Tables 4.2.6.8 and 6.1.1.4'
H H 0.0000 0.0000 'International Tables Vol C Tables 4.2.6.8 and 6.1.1.4'
O O 0.0106 0.0060 'International Tables Vol C Tables 4.2.6.8 and 6.1.1.4'
C C 0.0033 0.0016 'International Tables Vol C Tables 4.2.6.8 and 6.1.1.4'

loop_
_geom_angle_atom_site_label_1
_geom_angle_atom_site_label_2
_geom_angle_atom_site_label_3
_geom_angle
O3 Ta1 O1 90.9(2)
O3 Ta1 O2 88.2(2)
O1 Ta1 O2 134.6(2)
O3 Ta1 O5 99.77(19)
O1 Ta1 O5 149.91(19)
O2 Ta1 O5 74.22(19)
O3 Ta1 C10 136.9(2)
O1 Ta1 C10 74.3(2)
O2 Ta1 C10 75.8(3)
O5 Ta1 C10 113.4(2)
O3 Ta1 C11 82.0(2)
O1 Ta1 C11 101.1(2)
O2 Ta1 C11 34.0(2)
O5 Ta1 C11 108.2(2)
C10 Ta1 C11 62.4(3)
O3 Ta1 C12 102.8(2)
O1 Ta1 C12 77.3(2)
O2 Ta1 C12 58.8(2)
O5 Ta1 C12 126.4(2)
C10 Ta1 C12 35.0(3)
C11 Ta1 C12 31.5(2)
O3 Ta1 Ta2 111.92(14)
O1 Ta1 Ta2 104.07(14)
O2 Ta1 Ta2 118.23(15)
O5 Ta1 Ta2 45.86(12)
C10 Ta1 Ta2 110.9(2)
C11 Ta1 Ta2 150.84(17)
C12 Ta1 Ta2 145.19(18)
O3 Ta1 H1 146.5(18)
O1 Ta1 H1 86(2)
O2 Ta1 H1 117(2)
O5 Ta1 H1 70(2)
C10 Ta1 H1 73.9(17)
C11 Ta1 H1 131.4(19)
C12 Ta1 H1 108.9(17)
Ta2 Ta1 H1 38.2(17)
O3 Ta1 H2 90(3)
O1 Ta1 H2 86(3)
O2 Ta1 H2 140(3)
O5 Ta1 H2 66(3)
C10 Ta1 H2 127(3)
C11 Ta1 H2 170(3)
C12 Ta1 H2 159(3)
Ta2 Ta1 H2 29(2)
H1 Ta1 H2 56(3)
N1 Ta2 O6 105.7(2)
N1 Ta2 O4 105.6(2)
O6 Ta2 O4 109.5(2)
N1 Ta2 O5 158.2(2)
O6 Ta2 O5 88.09(19)
O4 Ta2 O5 84.8(2)
N1 Ta2 Ta1 115.12(19)
O6 Ta2 Ta1 111.31(15)
O4 Ta2 Ta1 109.36(16)
O5 Ta2 Ta1 43.12(12)
N1 Ta2 H1 96(2)
O6 Ta2 H1 88(2)
O4 Ta2 H1 147.4(17)
O5 Ta2 H1 68(2)
Ta1 Ta2 H1 38.2(17)
N1 Ta2 H2 95(3)
O6 Ta2 H2 140(2)
O4 Ta2 H2 97(3)
O5 Ta2 H2 64(3)
Ta1 Ta2 H2 29(2)
H1 Ta2 H2 56(3)
Si1 N1 Ta2 169.6(4)
N1 Si1 C2 108.9(4)
N1 Si1 C1 110.1(4)
C2 Si1 C1 109.1(5)
N1 Si1 C3 110.8(3)
C2 Si1 C3 110.7(5)
C1 Si1 C3 107.2(4)
C4 O1 Ta1 123.1(4)
C11 O2 Ta1 90.3(4)
C18 O3 Ta1 163.5(5)
C38 O4 Ta2 170.4(5)
C45 O5 Ta1 143.8(4)
C45 O5 Ta2 124.8(4)
Ta1 O5 Ta2 91.02(17)
C52 O6 Ta2 167.2(5)
Si1 C1 H3 109.5
Si1 C1 H4 109.5
H3 C1 H4 109.5
Si1 C1 H5 109.5
H3 C1 H5 109.5
H4 C1 H5 109.5
Si1 C2 H6 109.5
Si1 C2 H7 109.5
H6 C2 H7 109.5
Si1 C2 H8 109.5
H6 C2 H8 109.5
H7 C2 H8 109.5
Si1 C3 H9 109.5
Si1 C3 H10 109.5
H9 C3 H10 109.5
Si1 C3 H11 109.5
H9 C3 H11 109.5
H10 C3 H11 109.5
O1 C4 C9 115.2(7)
O1 C4 C5 123.0(7)
C9 C4 C5 121.7(7)
C6 C5 C4 115.8(7)
C6 C5 C24 121.5(7)
C4 C5 C24 122.6(7)
C5 C6 C7 123.6(7)
C5 C6 H12 118.2
C7 C6 H12 118.2
C6 C7 C8 118.0(7)
C6 C7 C28 120.5(8)
C8 C7 C28 121.5(8)
C9 C8 C7 119.9(8)
C9 C8 H13 120.1
C7 C8 H13 120.1
C8 C9 C4 120.8(7)
C8 C9 C10 124.9(7)
C4 C9 C10 113.7(6)
C9 C10 C12 109.0(6)
C9 C10 Ta1 109.1(5)
C12 C10 Ta1 85.7(4)
C9 C10 H14 116.3
C12 C10 H14 116.3
Ta1 C10 H14 116.3
O2 C11 C12 116.1(7)
O2 C11 C16 121.0(7)
C12 C11 C16 122.1(7)
O2 C11 Ta1 55.7(3)
C12 C11 Ta1 81.2(5)
C16 C11 Ta1 124.6(5)
C11 C12 C13 117.2(7)
C11 C12 C10 115.0(7)
C13 C12 C10 127.3(7)
C11 C12 Ta1 67.3(4)
C13 C12 Ta1 139.7(5)
C10 C12 Ta1 59.3(4)
C14 C13 C12 121.8(7)
C14 C13 H15 119.1
C12 C13 H15 119.1
C13 C14 C15 118.8(7)
C13 C14 C29 121.8(7)
C15 C14 C29 119.3(7)
C16 C15 C14 121.7(7)
C16 C15 H16 119.2
C14 C15 H16 119.2
C15 C16 C11 117.2(7)
C15 C16 C17 125.1(7)
C11 C16 C17 117.3(6)
C16 C17 C19 112.6(6)
C16 C17 H17 109.1
C19 C17 H17 109.1
C16 C17 H18 109.1
C19 C17 H18 109.1
H17 C17 H18 107.8
O3 C18 C23 119.6(7)
O3 C18 C19 119.9(7)
C23 C18 C19 120.4(7)
C20 C19 C18 117.4(7)
C20 C19 C17 119.6(7)
C18 C19 C17 123.0(7)
C21 C20 C19 124.6(8)
C21 C20 H19 117.7
C19 C20 H19 117.7
C20 C21 C22 116.8(8)
C20 C21 C37 122.7(9)
C22 C21 C37 120.4(9)
C21 C22 C23 124.1(9)
C21 C22 H20 118.0
C23 C22 H20 118.0
C22 C23 C18 116.7(7)
C22 C23 C33 118.9(7)
C18 C23 C33 124.3(7)
C5 C24 C27 109.9(7)
C5 C24 C26 112.6(7)
C27 C24 C26 107.8(8)
C5 C24 C25 110.3(7)
C27 C24 C25 109.1(7)
C26 C24 C25 106.9(7)
C24 C25 H21 109.5
C24 C25 H22 109.5
H21 C25 H22 109.5
C24 C25 H23 109.5
H21 C25 H23 109.5
H22 C25 H23 109.5
C24 C26 H24 109.5
C24 C26 H25 109.5
H24 C26 H25 109.5
C24 C26 H26 109.5
H24 C26 H26 109.5
H25 C26 H26 109.5
C24 C27 H27 109.5
C24 C27 H28 109.5
H27 C27 H28 109.5
C24 C27 H29 109.5
H27 C27 H29 109.5
H28 C27 H29 109.5
C7 C28 H30 109.5
C7 C28 H31 109.5
H30 C28 H31 109.5
C7 C28 H32 109.5
H30 C28 H32 109.5
H31 C28 H32 109.5
C31 C29 C32 109.5(8)
C31 C29 C14 111.6(7)
C32 C29 C14 111.3(7)
C31 C29 C30 108.8(7)
C32 C29 C30 108.6(8)
C14 C29 C30 107.0(7)
C29 C30 H33 109.5
C29 C30 H34 109.5
H33 C30 H34 109.5
C29 C30 H35 109.5
H33 C30 H35 109.5
H34 C30 H35 109.5
C29 C31 H36 109.5
C29 C31 H37 109.5
H36 C31 H37 109.5
C29 C31 H38 109.5
H36 C31 H38 109.5
H37 C31 H38 109.5
C29 C32 H39 109.5
C29 C32 H40 109.5
H39 C32 H40 109.5
C29 C32 H41 109.5
H39 C32 H41 109.5
H40 C32 H41 109.5
C36 C33 C23 112.1(6)
C36 C33 C34 108.0(6)
C23 C33 C34 109.8(6)
C36 C33 C35 106.1(6)
C23 C33 C35 111.2(6)
C34 C33 C35 109.4(6)
C33 C34 H42 109.5
C33 C34 H43 109.5
H42 C34 H43 109.5
C33 C34 H44 109.5
H42 C34 H44 109.5
H43 C34 H44 109.5
C33 C35 H45 109.5
C33 C35 H46 109.5
H45 C35 H46 109.5
C33 C35 H47 109.5
H45 C35 H47 109.5
H46 C35 H47 109.5
C33 C36 H48 109.5
C33 C36 H49 109.5
H48 C36 H49 109.5
C33 C36 H50 109.5
H48 C36 H50 109.5
H49 C36 H50 109.5
C21 C37 H51 109.5
C21 C37 H52 109.5
H51 C37 H52 109.5
C21 C37 H53 109.5
H51 C37 H53 109.5
H52 C37 H53 109.5
O4 C38 C39 121.2(6)
O4 C38 C43 118.5(6)
C39 C38 C43 120.2(6)
C40 C39 C38 117.9(7)
C40 C39 C58 119.6(7)
C38 C39 C58 122.5(6)
C41 C40 C39 123.8(7)
C41 C40 H54 118.1
C39 C40 H54 118.1
C42 C41 C40 116.8(7)
C42 C41 C62 122.2(7)
C40 C41 C62 121.0(7)
C41 C42 C43 123.1(7)
C41 C42 H55 118.4
C43 C42 H55 118.4
C42 C43 C38 118.2(6)
C42 C43 C44 117.8(6)
C38 C43 C44 123.9(6)
C43 C44 C46 115.7(6)
C43 C44 H56 108.4
C46 C44 H56 108.4
C43 C44 H57 108.4
C46 C44 H57 108.4
H56 C44 H57 107.4
O5 C45 C50 120.5(6)
O5 C45 C46 117.9(6)
C50 C45 C46 121.5(6)
C47 C46 C45 118.2(6)
C47 C46 C44 122.4(6)
C45 C46 C44 119.4(6)
C46 C47 C48 122.0(6)
C46 C47 H58 119.0
C48 C47 H58 119.0
C49 C48 C47 116.8(6)
C49 C48 C63 123.9(6)
C47 C48 C63 119.3(6)
C48 C49 C50 123.6(7)
C48 C49 H59 118.2
C50 C49 H59 118.2
C45 C50 C49 117.7(7)
C45 C50 C51 119.4(6)
C49 C50 C51 122.9(7)
C50 C51 C53 115.4(6)
C50 C51 H60 108.4
C53 C51 H60 108.4
C50 C51 H61 108.4
C53 C51 H61 108.4
H60 C51 H61 107.5
O6 C52 C57 122.2(6)
O6 C52 C53 117.8(6)
C57 C52 C53 119.9(6)
C54 C53 C52 118.3(7)
C54 C53 C51 118.9(7)
C52 C53 C51 122.7(6)
C55 C54 C53 123.9(7)
C55 C54 H62 118.0
C53 C54 H62 118.0
C56 C55 C54 116.3(7)
C56 C55 C71 121.3(7)
C54 C55 C71 122.4(7)
C55 C56 C57 123.8(7)
C55 C56 H63 118.1
C57 C56 H63 118.1
C52 C57 C56 117.8(6)
C52 C57 C67 122.8(6)
C56 C57 C67 119.4(7)
C61 C58 C59 110.7(7)
C61 C58 C60 106.4(7)
C59 C58 C60 108.1(7)
C61 C58 C39 110.9(7)
C59 C58 C39 108.7(7)
C60 C58 C39 112.0(6)
C58 C59 H64 109.5
C58 C59 H65 109.5
H64 C59 H65 109.5
C58 C59 H66 109.5
H64 C59 H66 109.5
H65 C59 H66 109.5
C58 C60 H67 109.5
C58 C60 H68 109.5
H67 C60 H68 109.5
C58 C60 H69 109.5
H67 C60 H69 109.5
H68 C60 H69 109.5
C58 C61 H70 109.5
C58 C61 H71 109.5
H70 C61 H71 109.5
C58 C61 H72 109.5
H70 C61 H72 109.5
H71 C61 H72 109.5
C41 C62 H73 109.5
C41 C62 H74 109.5
H73 C62 H74 109.5
C41 C62 H75 109.5
H73 C62 H75 109.5
H74 C62 H75 109.5
C66 C63 C65 108.4(8)
C66 C63 C64 109.3(8)
C65 C63 C64 107.1(7)
C66 C63 C48 112.1(6)
C65 C63 C48 109.6(7)
C64 C63 C48 110.1(7)
C63 C64 H76 109.5
C63 C64 H77 109.5
H76 C64 H77 109.5
C63 C64 H78 109.5
H76 C64 H78 109.5
H77 C64 H78 109.5
C63 C65 H79 109.5
C63 C65 H80 109.5
H79 C65 H80 109.5
C63 C65 H81 109.5
H79 C65 H81 109.5
H80 C65 H81 109.5
C63 C66 H82 109.5
C63 C66 H83 109.5
H82 C66 H83 109.5
C63 C66 H84 109.5
H82 C66 H84 109.5
H83 C66 H84 109.5
C69 C67 C70 108.9(7)
C69 C67 C57 110.2(7)
C70 C67 C57 113.7(6)
C69 C67 C68 108.7(8)
C70 C67 C68 106.8(7)
C57 C67 C68 108.4(7)
C67 C68 H85 109.5
C67 C68 H86 109.5
H85 C68 H86 109.5
C67 C68 H87 109.5
H85 C68 H87 109.5
H86 C68 H87 109.5
C67 C69 H88 109.5
C67 C69 H89 109.5
H88 C69 H89 109.5
C67 C69 H90 109.5
H88 C69 H90 109.5
H89 C69 H90 109.5
C67 C70 H91 109.5
C67 C70 H92 109.5
H91 C70 H92 109.5
C67 C70 H93 109.5
H91 C70 H93 109.5
H92 C70 H93 109.5
C55 C71 H94 109.5
C55 C71 H95 109.5
H94 C71 H95 109.5
C55 C71 H96 109.5
H94 C71 H96 109.5
H95 C71 H96 109.5
O9 K1 O7 155.2(4)
O9 K1 O11 93.2(5)
O7 K1 O11 106.2(4)
O9 K1 O8 78.1(4)
O7 K1 O8 82.6(3)
O11 K1 O8 171.2(4)
O9 K1 O12 114.0(4)
O7 K1 O12 84.4(3)
O11 K1 O12 82.3(4)
O8 K1 O12 99.6(3)
O9 K1 O10 90.1(5)
O7 K1 O10 77.3(4)
O11 K1 O10 83.1(5)
O8 K1 O10 98.4(5)
O12 K1 O10 152.3(4)
O9 K1 C72 151.2(4)
O7 K1 C72 21.2(3)
O11 K1 C72 115.1(4)
O8 K1 C72 73.4(4)
O12 K1 C72 68.0(3)
O10 K1 C72 97.6(4)
C72 O7 C75 109.8(10)
C72 O7 K1 116.5(7)
C75 O7 K1 129.2(8)
O7 C72 C73 105.7(9)
C73 C72 K1 138.2(8)
O7 C72 H97 110.6
C73 C72 H97 110.6
K1 C72 H97 72.7
O7 C72 H98 110.6
C73 C72 H98 110.6
K1 C72 H98 106.9
H97 C72 H98 108.7
C74 C73 C72 102.1(11)
C74 C73 H99 111.4
C72 C73 H99 111.4
C74 C73 H100 111.4
C72 C73 H100 111.4
H99 C73 H100 109.2
C73 C74 C75 99.2(10)
C73 C74 H101 111.9
C75 C74 H101 111.9
C73 C74 H102 111.9
C75 C74 H102 111.9
H101 C74 H102 109.6
O7 C75 C74 106.3(11)
O7 C75 H103 110.5
C74 C75 H103 110.5
O7 C75 H104 110.5
C74 C75 H104 110.5
H103 C75 H104 108.7
C79 O8 C76 106.2(11)
C79 O8 K1 136.0(9)
C76 O8 K1 115.8(8)
O8 C76 C77 108.2(12)
O8 C76 H105 110.0
C77 C76 H105 110.0
O8 C76 H106 110.0
C77 C76 H106 110.0
H105 C76 H106 108.4
C76 C77 C78 103.1(11)
C76 C77 H107 111.1
C78 C77 H107 111.1
C76 C77 H108 111.1
C78 C77 H108 111.1
H107 C77 H108 109.1
C79 C78 C77 107.0(12)
C79 C78 H109 110.3
C77 C78 H109 110.3
C79 C78 H110 110.3
C77 C78 H110 110.3
H109 C78 H110 108.6
C78 C79 O8 110.3(12)
C78 C79 H111 109.6
O8 C79 H111 109.6
C78 C79 H112 109.6
O8 C79 H112 109.6
H111 C79 H112 108.1
C83 O9 C80 106.1(16)
C83 O9 K1 146.2(13)
C80 O9 K1 103.0(12)
O9 C80 C81 101.4(19)
O9 C80 H113 111.5
C81 C80 H113 111.5
O9 C80 H114 111.5
C81 C80 H114 111.5
H113 C80 H114 109.3
C82 C81 C80 99(2)
C82 C81 H115 112.0
C80 C81 H115 112.0
C82 C81 H116 112.0
C80 C81 H116 112.0
H115 C81 H116 109.7
C81 C82 C83 110(2)
C81 C82 H117 109.7
C83 C82 H117 109.7
C81 C82 H118 109.7
C83 C82 H118 109.7
H117 C82 H118 108.2
O9 C83 C82 106.6(18)
O9 C83 H119 110.4
C82 C83 H119 110.4
O9 C83 H120 110.4
C82 C83 H120 110.4
H119 C83 H120 108.6
C84 O10 C87 104(2)
C84 O10 K1 133.2(18)
C87 O10 K1 121.8(14)
C85 C84 O10 111(3)
C85 C84 H121 109.4
O10 C84 H121 109.4
C85 C84 H122 109.4
O10 C84 H122 109.4
H121 C84 H122 108.0
C86 C85 C84 102(3)
C86 C85 H123 111.4
C84 C85 H123 111.4
C86 C85 H124 111.4
C84 C85 H124 111.4
H123 C85 H124 109.3
C85 C86 C87 117(3)
C85 C86 H125 108.1
C87 C86 H125 108.1
C85 C86 H126 108.1
C87 C86 H126 108.1
H125 C86 H126 107.3
C86 C87 O10 99(2)
C86 C87 H127 111.9
O10 C87 H127 111.9
C86 C87 H128 111.9
O10 C87 H128 111.9
H127 C87 H128 109.6
C88 O11 C91 123(2)
C88 O11 K1 100.1(16)
C91 O11 K1 135.6(17)
C89 C88 O11 97(2)
C89 C88 H129 112.4
O11 C88 H129 112.4
C89 C88 H130 112.4
O11 C88 H130 112.4
H129 C88 H130 109.9
C88 C89 C90 115(3)
C88 C89 H131 108.6
C90 C89 H131 108.6
C88 C89 H132 108.6
C90 C89 H132 108.6
H131 C89 H132 107.6
C89 C90 C91 109(2)
C89 C90 H133 110.0
C91 C90 H133 110.0
C89 C90 H134 110.0
C91 C90 H134 110.0
H133 C90 H134 108.4
O11 C91 C90 87(2)
O11 C91 H135 114.1
C90 C91 H135 114.1
O11 C91 H136 114.1
C90 C91 H136 114.1
H135 C91 H136 111.3
C95 O12 C92 108.4(13)
C95 O12 K1 125.2(12)
C92 O12 K1 126.1(8)
O12 C92 C93 103.6(12)
O12 C92 H137 111.0
C93 C92 H137 111.0
O12 C92 H138 111.0
C93 C92 H138 111.0
H137 C92 H138 109.0
C92 C93 C94 104.4(13)
C92 C93 H139 110.9
C94 C93 H139 110.9
C92 C93 H140 110.9
C94 C93 H140 110.9
H139 C93 H140 108.9
C95 C94 C93 100.9(12)
C95 C94 H141 111.6
C93 C94 H141 111.6
C95 C94 H142 111.6
C93 C94 H142 111.6
H141 C94 H142 109.4
O12 C95 C94 110.7(15)
O12 C95 H143 109.5
C94 C95 H143 109.5
O12 C95 H144 109.5
C94 C95 H144 109.5
H143 C95 H144 108.1

loop_
_geom_bond_atom_site_label_1
_geom_bond_atom_site_label_2
_geom_bond_distance
Ta1 O3 1.962(5)
Ta1 O1 2.003(5)
Ta1 O2 2.025(5)
Ta1 O5 2.074(5)
Ta1 C10 2.262(7)
Ta1 C11 2.450(7)
Ta1 C12 2.625(8)
Ta1 Ta2 3.0330(6)
Ta1 H1 1.93(5)
Ta1 H2 1.73(4)
Ta2 N1 1.767(6)
Ta2 O6 1.935(5)
Ta2 O4 1.942(5)
Ta2 O5 2.177(4)
Ta2 H1 1.93(5)
Ta2 H2 1.74(4)
N1 Si1 1.755(7)
Si1 C2 1.858(9)
Si1 C1 1.864(9)
Si1 C3 1.888(9)
O1 C4 1.364(9)
O2 C11 1.369(9)
O3 C18 1.352(8)
O4 C38 1.361(8)
O5 C45 1.347(8)
O6 C52 1.364(8)
C1 H3 0.9800
C1 H4 0.9800
C1 H5 0.9800
C2 H6 0.9800
C2 H7 0.9800
C2 H8 0.9800
C3 H9 0.9800
C3 H10 0.9800
C3 H11 0.9800
C4 C9 1.390(10)
C4 C5 1.411(10)
C5 C6 1.400(10)
C5 C24 1.509(11)
C6 C7 1.403(12)
C6 H12 0.9500
C7 C8 1.409(12)
C7 C28 1.498(12)
C8 C9 1.378(10)
C8 H13 0.9500
C9 C10 1.486(11)
C10 C12 1.510(11)
C10 H14 1.0000
C11 C12 1.390(11)
C11 C16 1.410(10)
C12 C13 1.417(11)
C13 C14 1.364(11)
C13 H15 0.9500
C14 C15 1.411(11)
C14 C29 1.547(11)
C15 C16 1.383(10)
C15 H16 0.9500
C16 C17 1.499(10)
C17 C19 1.518(11)
C17 H17 0.9900
C17 H18 0.9900
C18 C23 1.418(10)
C18 C19 1.435(10)
C19 C20 1.380(11)
C20 C21 1.366(12)
C20 H19 0.9500
C21 C22 1.383(13)
C21 C37 1.525(12)
C22 C23 1.406(11)
C22 H20 0.9500
C23 C33 1.528(10)
C24 C27 1.525(12)
C24 C26 1.528(11)
C24 C25 1.565(12)
C25 H21 0.9800
C25 H22 0.9800
C25 H23 0.9800
C26 H24 0.9800
C26 H25 0.9800
C26 H26 0.9800
C27 H27 0.9800
C27 H28 0.9800
C27 H29 0.9800
C28 H30 0.9800
C28 H31 0.9800
C28 H32 0.9800
C29 C31 1.509(12)
C29 C32 1.531(13)
C29 C30 1.549(12)
C30 H33 0.9800
C30 H34 0.9800
C30 H35 0.9800
C31 H36 0.9800
C31 H37 0.9800
C31 H38 0.9800
C32 H39 0.9800
C32 H40 0.9800
C32 H41 0.9800
C33 C36 1.527(10)
C33 C34 1.539(10)
C33 C35 1.543(10)
C34 H42 0.9800
C34 H43 0.9800
C34 H44 0.9800
C35 H45 0.9800
C35 H46 0.9800
C35 H47 0.9800
C36 H48 0.9800
C36 H49 0.9800
C36 H50 0.9800
C37 H51 0.9800
C37 H52 0.9800
C37 H53 0.9800
C38 C39 1.407(10)
C38 C43 1.418(9)
C39 C40 1.396(10)
C39 C58 1.555(11)
C40 C41 1.386(11)
C40 H54 0.9500
C41 C42 1.385(11)
C41 C62 1.504(10)
C42 C43 1.398(10)
C42 H55 0.9500
C43 C44 1.506(10)
C44 C46 1.512(9)
C44 H56 0.9900
C44 H57 0.9900
C45 C50 1.385(10)
C45 C46 1.407(9)
C46 C47 1.394(9)
C47 C48 1.411(10)
C47 H58 0.9500
C48 C49 1.381(10)
C48 C63 1.523(10)
C49 C50 1.398(10)
C49 H59 0.9500
C50 C51 1.504(10)
C51 C53 1.514(10)
C51 H60 0.9900
C51 H61 0.9900
C52 C57 1.405(10)
C52 C53 1.420(10)
C53 C54 1.389(9)
C54 C55 1.383(10)
C54 H62 0.9500
C55 C56 1.381(10)
C55 C71 1.513(10)
C56 C57 1.411(10)
C56 H63 0.9500
C57 C67 1.535(10)
C58 C61 1.527(12)
C58 C59 1.527(11)
C58 C60 1.533(11)
C59 H64 0.9800
C59 H65 0.9800
C59 H66 0.9800
C60 H67 0.9800
C60 H68 0.9800
C60 H69 0.9800
C61 H70 0.9800
C61 H71 0.9800
C61 H72 0.9800
C62 H73 0.9800
C62 H74 0.9800
C62 H75 0.9800
C63 C66 1.497(11)
C63 C65 1.512(12)
C63 C64 1.517(12)
C64 H76 0.9800
C64 H77 0.9800
C64 H78 0.9800
C65 H79 0.9800
C65 H80 0.9800
C65 H81 0.9800
C66 H82 0.9800
C66 H83 0.9800
C66 H84 0.9800
C67 C69 1.519(12)
C67 C70 1.527(10)
C67 C68 1.556(13)
C68 H85 0.9800
C68 H86 0.9800
C68 H87 0.9800
C69 H88 0.9800
C69 H89 0.9800
C69 H90 0.9800
C70 H91 0.9800
C70 H92 0.9800
C70 H93 0.9800
C71 H94 0.9800
C71 H95 0.9800
C71 H96 0.9800
K1 O9 2.596(14)
K1 O7 2.612(9)
K1 O11 2.671(15)
K1 O8 2.734(13)
K1 O12 2.736(9)
K1 O10 2.748(16)
K1 C72 3.472(13)
O7 C72 1.401(14)
O7 C75 1.404(14)
C72 C73 1.508(16)
C72 H97 0.9900
C72 H98 0.9900
C73 C74 1.500(17)
C73 H99 0.9900
C73 H100 0.9900
C74 C75 1.525(19)
C74 H101 0.9900
C74 H102 0.9900
C75 H103 0.9900
C75 H104 0.9900
O8 C79 1.472(17)
O8 C76 1.480(16)
C76 C77 1.496(18)
C76 H105 0.9900
C76 H106 0.9900
C77 C78 1.583(19)
C77 H107 0.9900
C77 H108 0.9900
C78 C79 1.432(18)
C78 H109 0.9900
C78 H110 0.9900
C79 H111 0.9900
C79 H112 0.9900
O9 C83 1.31(2)
O9 C80 1.49(2)
C80 C81 1.60(3)
C80 H113 0.9900
C80 H114 0.9900
C81 C82 1.43(3)
C81 H115 0.9900
C81 H116 0.9900
C82 C83 1.52(3)
C82 H117 0.9900
C82 H118 0.9900
C83 H119 0.9900
C83 H120 0.9900
O10 C84 1.41(3)
O10 C87 1.51(3)
C84 C85 1.39(4)
C84 H121 0.9900
C84 H122 0.9900
C85 C86 1.38(3)
C85 H123 0.9900
C85 H124 0.9900
C86 C87 1.42(3)
C86 H125 0.9900
C86 H126 0.9900
C87 H127 0.9900
C87 H128 0.9900
O11 C88 1.50(3)
O11 C91 1.57(3)
C88 C89 1.36(3)
C88 H129 0.9900
C88 H130 0.9900
C89 C90 1.47(3)
C89 H131 0.9900
C89 H132 0.9900
C90 C91 1.63(4)
C90 H133 0.9900
C90 H134 0.9900
C91 H135 0.9900
C91 H136 0.9900
O12 C95 1.339(17)
O12 C92 1.402(14)
C92 C93 1.46(2)
C92 H137 0.9900
C92 H138 0.9900
C93 C94 1.51(2)
C93 H139 0.9900
C93 H140 0.9900
C94 C95 1.47(2)
C94 H141 0.9900
C94 H142 0.9900
C95 H143 0.9900
C95 H144 0.9900

loop_
_geom_torsion_atom_site_label_1
_geom_torsion_atom_site_label_2
_geom_torsion_atom_site_label_3
_geom_torsion_atom_site_label_4
_geom_torsion
O3 Ta1 Ta2 N1 95.5(2)
O1 Ta1 Ta2 N1 -1.3(2)
O2 Ta1 Ta2 N1 -164.3(3)
O5 Ta1 Ta2 N1 177.7(3)
C10 Ta1 Ta2 N1 -79.6(3)
C11 Ta1 Ta2 N1 -150.2(4)
C12 Ta1 Ta2 N1 -89.3(4)
O3 Ta1 Ta2 O6 -144.3(2)
O1 Ta1 Ta2 O6 118.9(2)
O2 Ta1 Ta2 O6 -44.1(2)
O5 Ta1 Ta2 O6 -62.0(2)
C10 Ta1 Ta2 O6 40.7(3)
C11 Ta1 Ta2 O6 -29.9(4)
C12 Ta1 Ta2 O6 31.0(3)
O3 Ta1 Ta2 O4 -23.2(2)
O1 Ta1 Ta2 O4 -120.0(2)
O2 Ta1 Ta2 O4 77.0(2)
O5 Ta1 Ta2 O4 59.0(2)
C10 Ta1 Ta2 O4 161.7(3)
C11 Ta1 Ta2 O4 91.2(4)
C12 Ta1 Ta2 O4 152.1(3)
O3 Ta1 Ta2 O5 -82.2(2)
O1 Ta1 Ta2 O5 -179.0(2)
O2 Ta1 Ta2 O5 18.0(3)
C10 Ta1 Ta2 O5 102.7(3)
C11 Ta1 Ta2 O5 32.1(4)
C12 Ta1 Ta2 O5 93.0(4)
O6 Ta2 N1 Si1 -139(2)
O4 Ta2 N1 Si1 105(2)
O5 Ta2 N1 Si1 -12(3)
Ta1 Ta2 N1 Si1 -16(2)
Ta2 N1 Si1 C2 73(2)
Ta2 N1 Si1 C1 -167(2)
Ta2 N1 Si1 C3 -49(2)
O3 Ta1 O1 C4 154.3(5)
O2 Ta1 O1 C4 65.9(6)
O5 Ta1 O1 C4 -94.2(6)
C10 Ta1 O1 C4 15.4(5)
C11 Ta1 O1 C4 72.3(5)
C12 Ta1 O1 C4 51.4(5)
Ta2 Ta1 O1 C4 -92.8(5)
O3 Ta1 O2 C11 -78.3(4)
O1 Ta1 O2 C11 11.2(5)
O5 Ta1 O2 C11 -179.0(4)
C10 Ta1 O2 C11 61.3(4)
C12 Ta1 O2 C11 27.9(4)
Ta2 Ta1 O2 C11 167.7(3)
O1 Ta1 O3 C18 -88.7(17)
O2 Ta1 O3 C18 45.9(17)
O5 Ta1 O3 C18 119.6(17)
C10 Ta1 O3 C18 -21.0(18)
C11 Ta1 O3 C18 12.4(17)
C12 Ta1 O3 C18 -11.5(17)
Ta2 Ta1 O3 C18 165.8(16)
O3 Ta1 O5 C45 -76.8(7)
O1 Ta1 O5 C45 173.9(6)
O2 Ta1 O5 C45 8.5(7)
C10 Ta1 O5 C45 75.0(8)
C11 Ta1 O5 C45 7.9(8)
C12 Ta1 O5 C45 37.2(8)
Ta2 Ta1 O5 C45 172.1(8)
O3 Ta1 O5 Ta2 111.15(19)
O1 Ta1 O5 Ta2 1.9(5)
O2 Ta1 O5 Ta2 -163.6(2)
C10 Ta1 O5 Ta2 -97.1(3)
C11 Ta1 O5 Ta2 -164.2(2)
C12 Ta1 O5 Ta2 -134.9(2)
N1 Ta2 O5 C45 -179.9(6)
O6 Ta2 O5 C45 -49.7(5)
O4 Ta2 O5 C45 60.0(5)
Ta1 Ta2 O5 C45 -174.3(6)
N1 Ta2 O5 Ta1 -5.7(7)
O6 Ta2 O5 Ta1 124.6(2)
O4 Ta2 O5 Ta1 -125.7(2)
N1 Ta2 O6 C52 111(2)
O4 Ta2 O6 C52 -135(2)
O5 Ta2 O6 C52 -51(2)
Ta1 Ta2 O6 C52 -14(2)
Ta1 O1 C4 C9 -8.1(9)
Ta1 O1 C4 C5 175.0(6)
O1 C4 C5 C6 -178.4(7)
C9 C4 C5 C6 4.9(12)
O1 C4 C5 C24 4.7(12)
C9 C4 C5 C24 -172.0(8)
C4 C5 C6 C7 -1.7(14)
C24 C5 C6 C7 175.3(9)
C5 C6 C7 C8 -1.3(16)
C5 C6 C7 C28 -179.7(10)
C6 C7 C8 C9 1.2(14)
C28 C7 C8 C9 179.6(10)
C7 C8 C9 C4 2.0(13)
C7 C8 C9 C10 -168.8(8)
O1 C4 C9 C8 177.8(7)
C5 C4 C9 C8 -5.2(12)
O1 C4 C9 C10 -10.4(10)
C5 C4 C9 C10 166.6(7)
C8 C9 C10 C12 100.2(9)
C4 C9 C10 C12 -71.2(8)
C8 C9 C10 Ta1 -167.7(7)
C4 C9 C10 Ta1 20.9(8)
O3 Ta1 C10 C9 -92.4(6)
O1 Ta1 C10 C9 -18.4(5)
O2 Ta1 C10 C9 -163.9(6)
O5 Ta1 C10 C9 130.6(5)
C11 Ta1 C10 C9 -130.3(6)
C12 Ta1 C10 C9 -108.7(7)
Ta2 Ta1 C10 C9 80.9(5)
O3 Ta1 C10 C12 16.3(6)
O1 Ta1 C10 C12 90.3(4)
O2 Ta1 C10 C12 -55.2(4)
O5 Ta1 C10 C12 -120.7(4)
C11 Ta1 C10 C12 -21.6(4)
Ta2 Ta1 C10 C12 -170.4(4)
Ta1 O2 C11 C12 -57.2(6)
Ta1 O2 C11 C16 113.0(6)
O3 Ta1 C11 O2 98.7(4)
O1 Ta1 C11 O2 -171.9(4)
O5 Ta1 C11 O2 1.0(4)
C10 Ta1 C11 O2 -106.4(5)
C12 Ta1 C11 O2 -130.2(6)
Ta2 Ta1 C11 O2 -22.7(6)
O3 Ta1 C11 C12 -131.1(5)
O1 Ta1 C11 C12 -41.7(5)
O2 Ta1 C11 C12 130.2(6)
O5 Ta1 C11 C12 131.2(4)
C10 Ta1 C11 C12 23.8(5)
Ta2 Ta1 C11 C12 107.5(5)
O3 Ta1 C11 C16 -8.0(6)
O1 Ta1 C11 C16 81.4(6)
O2 Ta1 C11 C16 -106.7(8)
O5 Ta1 C11 C16 -105.7(6)
C10 Ta1 C11 C16 146.9(7)
C12 Ta1 C11 C16 123.1(9)
Ta2 Ta1 C11 C16 -129.4(5)
O2 C11 C12 C13 -179.7(6)
C16 C11 C12 C13 10.1(11)
Ta1 C11 C12 C13 135.6(6)
O2 C11 C12 C10 8.4(10)
C16 C11 C12 C10 -161.7(7)
Ta1 C11 C12 C10 -36.3(6)
O2 C11 C12 Ta1 44.7(5)
C16 C11 C12 Ta1 -125.5(7)
C9 C10 C12 C11 148.1(7)
Ta1 C10 C12 C11 39.4(6)
C9 C10 C12 C13 -22.8(10)
Ta1 C10 C12 C13 -131.5(7)
C9 C10 C12 Ta1 108.7(6)
O3 Ta1 C12 C11 49.9(5)
O1 Ta1 C12 C11 138.0(5)
O2 Ta1 C12 C11 -29.9(4)
O5 Ta1 C12 C11 -62.6(5)
C10 Ta1 C12 C11 -141.4(7)
Ta2 Ta1 C12 C11 -125.5(4)
O3 Ta1 C12 C13 -55.8(9)
O1 Ta1 C12 C13 32.2(9)
O2 Ta1 C12 C13 -135.7(10)
O5 Ta1 C12 C13 -168.4(8)
C10 Ta1 C12 C13 112.8(10)
C11 Ta1 C12 C13 -105.8(10)
Ta2 Ta1 C12 C13 128.7(8)
O3 Ta1 C12 C10 -168.6(4)
O1 Ta1 C12 C10 -80.6(4)
O2 Ta1 C12 C10 111.5(5)
O5 Ta1 C12 C10 78.8(5)
C11 Ta1 C12 C10 141.4(7)
Ta2 Ta1 C12 C10 15.9(6)
C11 C12 C13 C14 -0.4(11)
C10 C12 C13 C14 170.3(7)
Ta1 C12 C13 C14 85.8(11)
C12 C13 C14 C15 -6.5(11)
C12 C13 C14 C29 170.5(7)
C13 C14 C15 C16 4.0(11)
C29 C14 C15 C16 -173.0(7)
C14 C15 C16 C11 5.1(11)
C14 C15 C16 C17 -167.8(7)
O2 C11 C16 C15 177.9(6)
C12 C11 C16 C15 -12.4(10)
Ta1 C11 C16 C15 -114.7(7)
O2 C11 C16 C17 -8.6(10)
C12 C11 C16 C17 161.1(7)
Ta1 C11 C16 C17 58.8(9)
C15 C16 C17 C19 73.5(9)
C11 C16 C17 C19 -99.4(8)
Ta1 O3 C18 C23 149.6(14)
Ta1 O3 C18 C19 -33(2)
O3 C18 C19 C20 -178.4(7)
C23 C18 C19 C20 -0.6(11)
O3 C18 C19 C17 -0.1(11)
C23 C18 C19 C17 177.7(7)
C16 C17 C19 C20 -121.4(8)
C16 C17 C19 C18 60.3(10)
C18 C19 C20 C21 0.5(14)
C17 C19 C20 C21 -177.9(9)
C19 C20 C21 C22 0.1(15)
C19 C20 C21 C37 176.7(11)
C20 C21 C22 C23 -0.6(15)
C37 C21 C22 C23 -177.3(10)
C21 C22 C23 C18 0.4(13)
C21 C22 C23 C33 176.9(8)
O3 C18 C23 C22 178.0(7)
C19 C18 C23 C22 0.2(11)
O3 C18 C23 C33 1.7(11)
C19 C18 C23 C33 -176.1(7)
C6 C5 C24 C27 -119.9(9)
C4 C5 C24 C27 56.8(10)
C6 C5 C24 C26 0.3(13)
C4 C5 C24 C26 177.0(8)
C6 C5 C24 C25 119.7(9)
C4 C5 C24 C25 -63.6(10)
C13 C14 C29 C31 20.4(11)
C15 C14 C29 C31 -162.7(8)
C13 C14 C29 C32 143.1(9)
C15 C14 C29 C32 -40.0(11)
C13 C14 C29 C30 -98.5(9)
C15 C14 C29 C30 78.4(9)
C22 C23 C33 C36 7.2(10)
C18 C23 C33 C36 -176.5(7)
C22 C23 C33 C34 -112.9(8)
C18 C23 C33 C34 63.3(9)
C22 C23 C33 C35 125.8(7)
C18 C23 C33 C35 -57.9(9)
O4 C38 C39 C40 177.5(6)
C43 C38 C39 C40 -1.5(10)
O4 C38 C39 C58 -5.8(11)
C43 C38 C39 C58 175.3(7)
C38 C39 C40 C41 -0.2(11)
C58 C39 C40 C41 -177.0(7)
C39 C40 C41 C42 2.0(11)
C39 C40 C41 C62 179.2(7)
C40 C41 C42 C43 -2.2(11)
C62 C41 C42 C43 -179.4(7)
C41 C42 C43 C38 0.6(10)
C41 C42 C43 C44 178.0(7)
O4 C38 C43 C42 -177.7(6)
C39 C38 C43 C42 1.3(10)
O4 C38 C43 C44 5.1(10)
C39 C38 C43 C44 -176.0(6)
C42 C43 C44 C46 109.5(7)
C38 C43 C44 C46 -73.2(8)
Ta1 O5 C45 C50 -86.4(9)
Ta2 O5 C45 C50 83.9(8)
Ta1 O5 C45 C46 97.1(8)
Ta2 O5 C45 C46 -92.6(7)
O5 C45 C46 C47 -179.6(6)
C50 C45 C46 C47 4.0(11)
O5 C45 C46 C44 -0.7(10)
C50 C45 C46 C44 -177.1(7)
C43 C44 C46 C47 -78.5(8)
C43 C44 C46 C45 102.6(7)
C45 C46 C47 C48 -1.9(11)
C44 C46 C47 C48 179.2(7)
C46 C47 C48 C49 -0.8(11)
C46 C47 C48 C63 177.8(7)
C47 C48 C49 C50 1.7(11)
C63 C48 C49 C50 -176.8(7)
O5 C45 C50 C49 -179.5(6)
C46 C45 C50 C49 -3.2(11)
O5 C45 C50 C51 3.2(11)
C46 C45 C50 C51 179.5(6)
C48 C49 C50 C45 0.2(11)
C48 C49 C50 C51 177.4(7)
C45 C50 C51 C53 -107.6(8)
C49 C50 C51 C53 75.2(9)
Ta2 O6 C52 C57 -138.0(18)
Ta2 O6 C52 C53 41(2)
O6 C52 C53 C54 -178.8(6)
C57 C52 C53 C54 -0.2(10)
O6 C52 C53 C51 -2.1(10)
C57 C52 C53 C51 176.5(7)
C50 C51 C53 C54 -112.0(7)
C50 C51 C53 C52 71.3(9)
C52 C53 C54 C55 -0.2(11)
C51 C53 C54 C55 -177.0(7)
C53 C54 C55 C56 0.4(12)
C53 C54 C55 C71 -179.9(8)
C54 C55 C56 C57 -0.1(12)
C71 C55 C56 C57 -179.8(8)
O6 C52 C57 C56 178.9(6)
C53 C52 C57 C56 0.5(10)
O6 C52 C57 C67 1.1(11)
C53 C52 C57 C67 -177.3(7)
C55 C56 C57 C52 -0.3(12)
C55 C56 C57 C67 177.6(8)
C40 C39 C58 C61 -123.1(8)
C38 C39 C58 C61 60.2(10)
C40 C39 C58 C59 115.0(8)
C38 C39 C58 C59 -61.8(9)
C40 C39 C58 C60 -4.4(10)
C38 C39 C58 C60 178.8(7)
C49 C48 C63 C66 3.9(11)
C47 C48 C63 C66 -174.6(7)
C49 C48 C63 C65 124.4(8)
C47 C48 C63 C65 -54.2(10)
C49 C48 C63 C64 -118.0(8)
C47 C48 C63 C64 63.4(9)
C52 C57 C67 C69 -56.9(10)
C56 C57 C67 C69 125.3(8)
C52 C57 C67 C70 -179.4(8)
C56 C57 C67 C70 2.8(11)
C52 C57 C67 C68 62.0(10)
C56 C57 C67 C68 -115.8(8)
O9 K1 O7 C72 -101.5(12)
O11 K1 O7 C72 118.3(9)
O8 K1 O7 C72 -62.4(9)
O12 K1 O7 C72 38.0(9)
O10 K1 O7 C72 -162.8(10)
O9 K1 O7 C75 52.0(15)
O11 K1 O7 C75 -88.2(11)
O8 K1 O7 C75 91.1(11)
O12 K1 O7 C75 -168.4(11)
O10 K1 O7 C75 -9.3(11)
C72 K1 O7 C75 153.5(17)
C75 O7 C72 C73 -11.0(16)
K1 O7 C72 C73 147.4(8)
C75 O7 C72 K1 -158.4(14)
O9 K1 C72 O7 121.2(11)
O11 K1 C72 O7 -69.0(10)
O8 K1 C72 O7 113.5(10)
O12 K1 C72 O7 -138.6(10)
O10 K1 C72 O7 16.9(10)
O9 K1 C72 C73 70.1(16)
O7 K1 C72 C73 -51.1(12)
O11 K1 C72 C73 -120.1(14)
O8 K1 C72 C73 62.4(14)
O12 K1 C72 C73 170.3(15)
O10 K1 C72 C73 -34.2(15)
O7 C72 C73 C74 33.0(14)
K1 C72 C73 C74 66.0(16)
C72 C73 C74 C75 -39.8(12)
C72 O7 C75 C74 -15.3(15)
K1 O7 C75 C74 -170.2(8)
C73 C74 C75 O7 34.7(13)
O9 K1 O8 C79 144.8(14)
O7 K1 O8 C79 -19.5(13)
O12 K1 O8 C79 -102.5(13)
O10 K1 O8 C79 56.4(14)
C72 K1 O8 C79 -39.0(13)
O9 K1 O8 C76 -54.3(10)
O7 K1 O8 C76 141.4(10)
O12 K1 O8 C76 58.4(10)
O10 K1 O8 C76 -142.7(10)
C72 K1 O8 C76 121.9(10)
C79 O8 C76 C77 -23.2(15)
K1 O8 C76 C77 170.5(9)
O8 C76 C77 C78 21.1(15)
C76 C77 C78 C79 -11.5(16)
C77 C78 C79 O8 -2.3(17)
C76 O8 C79 C78 15.6(17)
K1 O8 C79 C78 177.7(10)
O7 K1 O9 C83 161(2)
O11 K1 O9 C83 -57(2)
O8 K1 O9 C83 121(2)
O12 K1 O9 C83 26(2)
O10 K1 O9 C83 -141(2)
C72 K1 O9 C83 113(2)
O7 K1 O9 C80 -50.9(15)
O11 K1 O9 C80 91.1(11)
O8 K1 O9 C80 -90.6(11)
O12 K1 O9 C80 174.1(10)
O10 K1 O9 C80 8.0(11)
C72 K1 O9 C80 -98.2(13)
C83 O9 C80 C81 43(2)
K1 O9 C80 C81 -119.9(18)
O9 C80 C81 C82 -35(3)
C80 C81 C82 C83 18(3)
C80 O9 C83 C82 -32(2)
K1 O9 C83 C82 116(2)
C81 C82 C83 O9 8(3)
O9 K1 O10 C84 -73(2)
O7 K1 O10 C84 86(2)
O11 K1 O10 C84 -166(2)
O8 K1 O10 C84 5(2)
O12 K1 O10 C84 136(2)
C72 K1 O10 C84 80(2)
O9 K1 O10 C87 95.5(16)
O7 K1 O10 C87 -106.1(16)
O11 K1 O10 C87 2.3(16)
O8 K1 O10 C87 173.5(16)
O12 K1 O10 C87 -56.3(19)
C72 K1 O10 C87 -112.2(16)
C87 O10 C84 C85 -28(3)
K1 O10 C84 C85 141(2)
O10 C84 C85 C86 23(4)
C84 C85 C86 C87 -9(4)
C85 C86 C87 O10 -8(3)
C84 O10 C87 C86 20(3)
K1 O10 C87 C86 -150.9(16)
O9 K1 O11 C88 22.2(16)
O7 K1 O11 C88 -173.4(15)
O12 K1 O11 C88 -91.6(15)
O10 K1 O11 C88 112.0(15)
C72 K1 O11 C88 -152.8(15)
O9 K1 O11 C91 -173(2)
O7 K1 O11 C91 -8(2)
O12 K1 O11 C91 73(2)
O10 K1 O11 C91 -83(2)
C72 K1 O11 C91 12(2)
C91 O11 C88 C89 4(4)
K1 O11 C88 C89 171.8(19)
O11 C88 C89 C90 18(3)
C88 C89 C90 C91 -34(3)
C88 O11 C91 C90 -20(3)
K1 O11 C91 C90 177.3(12)
C89 C90 C91 O11 28(2)
O9 K1 O12 C95 -123.1(15)
O7 K1 O12 C95 74.3(15)
O11 K1 O12 C95 -33.0(16)
O8 K1 O12 C95 155.7(15)
O10 K1 O12 C95 25.8(19)
C72 K1 O12 C95 88.1(15)
O9 K1 O12 C92 63.9(11)
O7 K1 O12 C92 -98.8(10)
O11 K1 O12 C92 154.0(11)
O8 K1 O12 C92 -17.3(11)
O10 K1 O12 C92 -147.3(11)
C72 K1 O12 C92 -84.9(10)
C95 O12 C92 C93 -33.1(18)
K1 O12 C92 C93 140.9(10)
O12 C92 C93 C94 34.1(15)
C92 C93 C94 C95 -22.7(18)
C92 O12 C95 C94 19(2)
K1 O12 C95 C94 -155.5(13)
C93 C94 C95 O12 3(2)
